data_2226601
loop_
_publ_author_name
'Cai, Ying'

_publ_section_title
;
 1-Cyanomethyl-1,4-diazoniabicyclo[2.2.2]octane tetrabromidocuprate(II)
;
_journal_coeditor_code NC2190
_journal_issue 7
_journal_name_full 'Acta Crystallographica Section E'
_journal_page_first m830
_journal_paper_doi 10.1107/S1600536810023469
_journal_volume 66
_journal_year 2010
_chemical_formula_iupac '(C8 H15 N3) [Cu Br4]'
_chemical_formula_moiety 'C8 H15 N3, Br4 Cu'
_chemical_formula_sum 'C8 H15 Br4 Cu N3'
_chemical_formula_weight 536.41
_chemical_name_systematic
;
1-Cyanomethyl-1,4-diazoniabicyclo[2.2.2]octane tetrabromidocuprate(II)
;
_space_group_IT_number 14
_symmetry_cell_setting monoclinic
_symmetry_space_group_name_Hall '-P 2ybc'
_symmetry_space_group_name_H-M 'P 1 21/c 1'
_atom_sites_solution_hydrogens geom
_atom_sites_solution_primary direct
_atom_sites_solution_secondary difmap
_audit_creation_method SHELXL-97
_cell_angle_alpha 90.00
_cell_angle_beta 97.75(3)
_cell_angle_gamma 90.00
_cell_formula_units_Z 4
_cell_length_a 8.4793(17)
_cell_length_b 13.911(3)
_cell_length_c 12.506(3)
_cell_measurement_reflns_used 3450
_cell_measurement_temperature 293(2)
_cell_measurement_theta_max 55.28
_cell_measurement_theta_min 6.21
_cell_volume 1461.7(6)
_computing_cell_refinement 'CrystalClear (Rigaku, 2005)'
_computing_data_collection 'CrystalClear (Rigaku, 2005)'
_computing_data_reduction 'CrystalClear (Rigaku, 2005)'
_computing_molecular_graphics 'SHELXTL (Sheldrick, 2008)'
_computing_publication_material 'SHELXL97 (Sheldrick, 2008)'
_computing_structure_refinement 'SHELXL97 (Sheldrick, 2008)'
_computing_structure_solution 'SHELXS97 (Sheldrick, 2008)'
_diffrn_ambient_temperature 293(2)
_diffrn_measured_fraction_theta_full 0.999
_diffrn_measured_fraction_theta_max 0.999
_diffrn_measurement_device_type 'Rigaku Mercury CCD'
_diffrn_measurement_method \w
_diffrn_radiation_monochromator graphite
_diffrn_radiation_source 'fine-focus sealed tube'
_diffrn_radiation_type MoK\a
_diffrn_radiation_wavelength 0.71073
_diffrn_reflns_av_R_equivalents 0.0687
_diffrn_reflns_av_sigmaI/netI 0.0541
_diffrn_reflns_limit_h_max 10
_diffrn_reflns_limit_h_min -11
_diffrn_reflns_limit_k_max 17
_diffrn_reflns_limit_k_min -18
_diffrn_reflns_limit_l_max 16
_diffrn_reflns_limit_l_min -16
_diffrn_reflns_number 14798
_diffrn_reflns_theta_full 27.48
_diffrn_reflns_theta_max 27.48
_diffrn_reflns_theta_min 3.11
_exptl_absorpt_coefficient_mu 12.408
_exptl_absorpt_correction_T_max 0.092
_exptl_absorpt_correction_T_min 0.041
_exptl_absorpt_correction_type multi-scan
_exptl_absorpt_process_details '(CrystalClear; Rigaku, 2005)'
_exptl_crystal_colour brown
_exptl_crystal_density_diffrn 2.438
_exptl_crystal_density_method 'not measured'
_exptl_crystal_description block
_exptl_crystal_F_000 1012
_exptl_crystal_size_max 0.3
_exptl_crystal_size_mid 0.3
_exptl_crystal_size_min 0.2
_refine_diff_density_max 1.477
_refine_diff_density_min -0.934
_refine_ls_extinction_coef 0.0476(15)
_refine_ls_extinction_method SHELXS
_refine_ls_goodness_of_fit_ref 1.099
_refine_ls_hydrogen_treatment constr
_refine_ls_matrix_type full
_refine_ls_number_parameters 145
_refine_ls_number_reflns 3347
_refine_ls_number_restraints 0
_refine_ls_restrained_S_all 1.099
_refine_ls_R_factor_all 0.0656
_refine_ls_R_factor_gt 0.0460
_refine_ls_shift/su_max 0.000
_refine_ls_shift/su_mean 0.000
_refine_ls_structure_factor_coef Fsqd
_refine_ls_weighting_details 'calc w=1/[\s^2^(Fo^2^)+(0.0321P)^2^+5.2474P] where P=(Fo^2^+2Fc^2^)/3'
_refine_ls_weighting_scheme calc
_refine_ls_wR_factor_gt 0.0920
_refine_ls_wR_factor_ref 0.0990
_reflns_number_gt 2642
_reflns_number_total 3347
_reflns_threshold_expression >2sigma(I)
_cod_data_source_file nc2190.cif
_cod_data_source_block I
_cod_original_cell_volume 1461.7(5)
_cod_original_sg_symbol_H-M 'P 21/c'
_cod_database_code 2226601
_cod_database_fobs_code 2226601

loop_
_symmetry_equiv_pos_as_xyz
'x, y, z'
'-x, y+1/2, -z+1/2'
'-x, -y, -z'
'x, -y-1/2, z-1/2'

loop_
_atom_site_type_symbol
_atom_site_label
_atom_site_fract_x
_atom_site_fract_y
_atom_site_fract_z
_atom_site_U_iso_or_equiv
_atom_site_adp_type
_atom_site_calc_flag
_atom_site_refinement_flags
_atom_site_occupancy
_atom_site_disorder_assembly
_atom_site_disorder_group
Br Br1 0.95523(8) 0.14445(5) 0.53910(5) 0.03184(18) Uani d . 1 . .
Br Br2 0.50194(8) 0.14394(5) 0.54689(5) 0.02883(17) Uani d . 1 . .
Br Br3 0.66511(8) 0.39414(4) 0.52626(5) 0.02810(17) Uani d . 1 . .
Br Br4 0.73530(8) 0.25471(5) 0.29836(5) 0.02880(17) Uani d . 1 . .
Cu Cu1 0.71711(9) 0.23115(5) 0.48323(6) 0.02398(19) Uani d . 1 . .
N N3 0.3831(6) 0.1546(3) 0.1900(4) 0.0200(11) Uani d . 1 . .
H H3C 0.4761 0.1712 0.1585 0.024 Uiso d R 1 . .
N N2 0.1266(5) 0.0841(3) 0.2321(4) 0.0142(10) Uani d . 1 . .
C C6 0.4153(8) 0.0598(4) 0.2422(5) 0.0280(14) Uani d . 1 . .
H H6A 0.4988 0.0658 0.3030 0.034 Uiso calc R 1 . .
H H6B 0.4505 0.0148 0.1912 0.034 Uiso calc R 1 . .
C C4 0.2717(7) 0.1424(5) 0.0866(5) 0.0244(14) Uani d . 1 . .
H H4A 0.3228 0.1055 0.0352 0.029 Uiso calc R 1 . .
H H4B 0.2425 0.2047 0.0551 0.029 Uiso calc R 1 . .
C C5 0.2642(7) 0.0233(5) 0.2805(6) 0.0323(16) Uani d . 1 . .
H H5A 0.2461 -0.0432 0.2587 0.039 Uiso calc R 1 . .
H H5B 0.2743 0.0264 0.3586 0.039 Uiso calc R 1 . .
C C1 -0.0752(7) -0.0431(4) 0.2002(5) 0.0236(14) Uani d . 1 . .
C C2 -0.0285(7) 0.0450(4) 0.2597(5) 0.0245(14) Uani d . 1 . .
H H2A -0.0182 0.0319 0.3366 0.029 Uiso calc R 1 . .
H H2B -0.1112 0.0930 0.2431 0.029 Uiso calc R 1 . .
N N1 -0.1173(7) -0.1086(4) 0.1523(5) 0.0367(14) Uani d . 1 . .
C C3 0.1243(7) 0.0901(5) 0.1130(4) 0.0253(14) Uani d . 1 . .
H H3A 0.0296 0.1241 0.0811 0.030 Uiso calc R 1 . .
H H3B 0.1212 0.0258 0.0826 0.030 Uiso calc R 1 . .
C C7 0.3101(7) 0.2214(4) 0.2631(5) 0.0234(13) Uani d . 1 . .
H H7A 0.3002 0.2852 0.2317 0.028 Uiso calc R 1 . .
H H7B 0.3771 0.2255 0.3323 0.028 Uiso calc R 1 . .
C C8 0.1493(8) 0.1836(4) 0.2783(6) 0.0286(15) Uani d . 1 . .
H H8A 0.0675 0.2259 0.2427 0.034 Uiso calc R 1 . .
H H8B 0.1390 0.1822 0.3546 0.034 Uiso calc R 1 . .

loop_
_atom_site_aniso_label
_atom_site_aniso_U_11
_atom_site_aniso_U_22
_atom_site_aniso_U_33
_atom_site_aniso_U_12
_atom_site_aniso_U_13
_atom_site_aniso_U_23
Br1 0.0348(4) 0.0360(4) 0.0249(3) 0.0130(3) 0.0046(3) 0.0072(3)
Br2 0.0327(4) 0.0263(3) 0.0280(4) -0.0016(3) 0.0064(3) 0.0013(3)
Br3 0.0331(4) 0.0195(3) 0.0339(4) 0.0001(3) 0.0121(3) 0.0011(3)
Br4 0.0297(3) 0.0368(4) 0.0197(3) 0.0029(3) 0.0026(3) 0.0015(3)
Cu1 0.0270(4) 0.0230(4) 0.0223(4) 0.0029(3) 0.0050(3) 0.0014(3)
N3 0.019(2) 0.025(3) 0.017(3) -0.003(2) 0.006(2) -0.004(2)
N2 0.017(2) 0.012(2) 0.013(2) 0.0007(19) 0.0032(19) -0.0025(18)
C6 0.026(3) 0.029(3) 0.028(4) 0.007(3) -0.001(3) 0.003(3)
C4 0.020(3) 0.036(4) 0.016(3) -0.009(3) 0.002(2) 0.000(3)
C5 0.023(3) 0.024(3) 0.048(4) 0.002(3) -0.003(3) 0.012(3)
C1 0.026(3) 0.018(3) 0.025(3) -0.005(3) -0.003(3) 0.008(3)
C2 0.025(3) 0.024(3) 0.026(3) -0.007(3) 0.010(3) -0.002(3)
N1 0.042(4) 0.028(3) 0.036(3) -0.012(3) -0.008(3) 0.009(3)
C3 0.023(3) 0.045(4) 0.008(3) -0.007(3) 0.001(2) -0.002(3)
C7 0.023(3) 0.019(3) 0.029(3) -0.004(3) 0.005(3) -0.006(3)
C8 0.040(4) 0.015(3) 0.035(4) -0.010(3) 0.022(3) -0.013(3)

loop_
_atom_type_symbol
_atom_type_description
_atom_type_scat_dispersion_real
_atom_type_scat_dispersion_imag
_atom_type_scat_source
C C 0.0033 0.0016 'International Tables Vol C Tables 4.2.6.8 and 6.1.1.4'
H H 0.0000 0.0000 'International Tables Vol C Tables 4.2.6.8 and 6.1.1.4'
N N 0.0061 0.0033 'International Tables Vol C Tables 4.2.6.8 and 6.1.1.4'
Cu Cu 0.3201 1.2651 'International Tables Vol C Tables 4.2.6.8 and 6.1.1.4'
Br Br -0.2901 2.4595 'International Tables Vol C Tables 4.2.6.8 and 6.1.1.4'

loop_
_geom_angle_atom_site_label_1
_geom_angle_atom_site_label_2
_geom_angle_atom_site_label_3
_geom_angle_site_symmetry_1
_geom_angle_site_symmetry_3
_geom_angle
_geom_angle_publ_flag
Br4 Cu1 Br1 . . 101.15(4) ?
Br4 Cu1 Br3 . . 97.32(4) ?
Br1 Cu1 Br3 . . 126.31(4) ?
Br4 Cu1 Br2 . . 123.02(4) ?
Br1 Cu1 Br2 . . 107.35(4) ?
Br3 Cu1 Br2 . . 103.44(4) ?
C6 N3 C7 . . 110.6(5) ?
C6 N3 C4 . . 109.6(5) ?
C7 N3 C4 . . 109.4(5) ?
C6 N3 H3C . . 106.5 ?
C7 N3 H3C . . 122.3 ?
C4 N3 H3C . . 97.4 ?
C3 N2 C5 . . 109.8(5) ?
C3 N2 C8 . . 108.5(5) ?
C5 N2 C8 . . 108.2(5) ?
C3 N2 C2 . . 110.8(4) ?
C5 N2 C2 . . 111.1(4) ?
C8 N2 C2 . . 108.4(4) ?
N3 C6 C5 . . 108.9(5) ?
N3 C6 H6A . . 109.9 ?
C5 C6 H6A . . 109.9 ?
N3 C6 H6B . . 109.9 ?
C5 C6 H6B . . 109.9 ?
H6A C6 H6B . . 108.3 ?
N3 C4 C3 . . 107.8(5) ?
N3 C4 H4A . . 110.1 ?
C3 C4 H4A . . 110.1 ?
N3 C4 H4B . . 110.1 ?
C3 C4 H4B . . 110.1 ?
H4A C4 H4B . . 108.5 ?
N2 C5 C6 . . 109.2(5) ?
N2 C5 H5A . . 109.8 ?
C6 C5 H5A . . 109.8 ?
N2 C5 H5B . . 109.8 ?
C6 C5 H5B . . 109.8 ?
H5A C5 H5B . . 108.3 ?
N1 C1 C2 . . 176.7(7) ?
C1 C2 N2 . . 111.8(5) ?
C1 C2 H2A . . 109.3 ?
N2 C2 H2A . . 109.3 ?
C1 C2 H2B . . 109.3 ?
N2 C2 H2B . . 109.3 ?
H2A C2 H2B . . 107.9 ?
N2 C3 C4 . . 110.1(5) ?
N2 C3 H3A . . 109.6 ?
C4 C3 H3A . . 109.6 ?
N2 C3 H3B . . 109.6 ?
C4 C3 H3B . . 109.6 ?
H3A C3 H3B . . 108.2 ?
N3 C7 C8 . . 108.6(5) ?
N3 C7 H7A . . 110.0 ?
C8 C7 H7A . . 110.0 ?
N3 C7 H7B . . 110.0 ?
C8 C7 H7B . . 110.0 ?
H7A C7 H7B . . 108.4 ?
C7 C8 N2 . . 110.3(5) ?
C7 C8 H8A . . 109.6 ?
N2 C8 H8A . . 109.6 ?
C7 C8 H8B . . 109.6 ?
N2 C8 H8B . . 109.6 ?
H8A C8 H8B . . 108.1 ?

loop_
_geom_bond_atom_site_label_1
_geom_bond_atom_site_label_2
_geom_bond_site_symmetry_2
_geom_bond_distance
_geom_bond_publ_flag
Br1 Cu1 . 2.3747(11) ?
Br2 Cu1 . 2.4137(11) ?
Br3 Cu1 . 2.3852(10) ?
Br4 Cu1 . 2.3606(11) ?
N3 C6 . 1.480(8) ?
N3 C7 . 1.494(7) ?
N3 C4 . 1.505(7) ?
N3 H3C . 0.9568 ?
N2 C3 . 1.490(7) ?
N2 C5 . 1.501(8) ?
N2 C8 . 1.502(7) ?
N2 C2 . 1.506(7) ?
C6 C5 . 1.515(9) ?
C6 H6A . 0.9700 ?
C6 H6B . 0.9700 ?
C4 C3 . 1.520(8) ?
C4 H4A . 0.9700 ?
C4 H4B . 0.9700 ?
C5 H5A . 0.9700 ?
C5 H5B . 0.9700 ?
C1 N1 . 1.122(8) ?
C1 C2 . 1.460(8) ?
C2 H2A . 0.9700 ?
C2 H2B . 0.9700 ?
C3 H3A . 0.9700 ?
C3 H3B . 0.9700 ?
C7 C8 . 1.497(8) ?
C7 H7A . 0.9700 ?
C7 H7B . 0.9700 ?
C8 H8A . 0.9700 ?
C8 H8B . 0.9700 ?

loop_
_geom_hbond_atom_site_label_D
_geom_hbond_atom_site_label_H
_geom_hbond_atom_site_label_A
_geom_hbond_site_symmetry_A
_geom_hbond_distance_DH
_geom_hbond_distance_HA
_geom_hbond_distance_DA
_geom_hbond_angle_DHA
N3 H3C Br3 4_565 0.96 2.62 3.420(5) 141.9
N3 H3C Br2 4_565 0.96 2.95 3.545(5) 121.6
C4 H4A Br3 4_565 0.97 2.92 3.555(6) 124.1
N3 H3C Br4 . 0.96 2.86 3.406(5) 117.0
C2 H2A Br1 3_656 0.97 2.91 3.638(6) 132.2
C2 H2B Br4 1_455 0.97 2.73 3.608(6) 150.1
